data_2310829
loop_
_publ_author_name
'Trueblood, K. N.'
'Mayer, S. W.'

_publ_section_title
;
 The crystal structure of sulfamide
;
_journal_coden_ASTM ACCRA9
_journal_issue 8
_journal_name_full 'Acta Crystallographica'
_journal_page_first 628
_journal_page_last 634
_journal_paper_doi 10.1107/s0365110x5600173x
_journal_volume 9
_journal_year 1956
_chemical_formula_sum 'H4 N2 O2 S'
_chemical_name_systematic 'S O2 (N H2)2'
_space_group_IT_number 43
_symmetry_space_group_name_Hall 'F 2 -2d'
_symmetry_space_group_name_H-M 'F d d 2'
_cell_angle_alpha 90
_cell_angle_beta 90
_cell_angle_gamma 90
_cell_formula_units_Z 8
_cell_length_a 9.14
_cell_length_b 16.85
_cell_length_c 4.58
_cell_volume 705.361
_cod_data_source_file Trueblood_ACCRA9_1956_284.cif
_cod_data_source_block H4N2O2S1
_cod_depositor_comments
;
 Marking attached hydrogen atoms.

 Antanas Vaitkus,
 2017-11-23
;
_cod_original_cell_volume 705.3613
_cod_original_formula_sum 'H4 N2 O2 S1'
_cod_database_code 2310829

loop_
_symmetry_equiv_pos_as_xyz
x,y,z
-x,-y,z
-x+1/4,y+1/4,z+1/4
x+3/4,-y+3/4,z+1/4
x,y+1/2,z+1/2
-x,-y+1/2,z+1/2
-x+1/4,y+3/4,z+3/4
x+3/4,-y+5/4,z+3/4
x+1/2,y,z+1/2
-x+1/2,-y,z+1/2
-x+3/4,y+1/4,z+3/4
x+5/4,-y+3/4,z+3/4
x+1/2,y+1/2,z
-x+1/2,-y+1/2,z
-x+3/4,y+3/4,z+1/4
x+5/4,-y+5/4,z+1/4

loop_
_atom_site_label
_atom_site_type_symbol
_atom_site_fract_x
_atom_site_fract_y
_atom_site_fract_z
_atom_site_occupancy
_atom_site_U_iso_or_equiv
_atom_site_attached_hydrogens
S1 S+6 0 0 0 1 0.0 0
O1 O-2 0.8844 0.0339 0.1533 1 0.0 0
N1 N-3 0.0697 0.0691 0.805 1 0.0 2
